data_4510817
loop_
_publ_author_name
'Song, Jia-Xi'
'Yan, Yan'
'Yao, Jia'
'Chen, Jia-Mei'
'Lu, Tong-Bu'

_publ_section_title
;
 Improving the Solubility of Lenalidomide via Cocrystals
;
_journal_issue 6
_journal_name_full 'Crystal Growth &amp; Design'
_journal_page_first 3069
_journal_paper_doi 10.1021/cg500327s
_journal_volume 14
_journal_year 2014
_chemical_formula_sum 'C20 H19 N3 O7'
_chemical_formula_weight 413.38
_chemical_name_systematic
; 
 ? 
;
_space_group_IT_number 2
_symmetry_cell_setting triclinic
_symmetry_space_group_name_Hall '-P 1'
_symmetry_space_group_name_H-M 'P -1'
_atom_sites_solution_hydrogens geom
_atom_sites_solution_primary direct
_atom_sites_solution_secondary difmap
_audit_creation_method SHELXL-97
_cell_angle_alpha 86.348(6)
_cell_angle_beta 79.738(7)
_cell_angle_gamma 65.391(8)
_cell_formula_units_Z 2
_cell_length_a 8.6430(7)
_cell_length_b 8.9364(7)
_cell_length_c 13.4003(10)
_cell_measurement_reflns_used 2184
_cell_measurement_temperature 150.00(10)
_cell_measurement_theta_max 65.3381
_cell_measurement_theta_min 3.3492
_cell_volume 925.88(14)
_computing_structure_refinement 'SHELXL-97 (Sheldrick, 1997)'
_computing_structure_solution 'SHELXS-97 (Sheldrick, 1990)'
_diffrn_ambient_temperature 150.00(10)
_diffrn_detector_area_resol_mean 10.5058
_diffrn_measured_fraction_theta_full 0.992
_diffrn_measured_fraction_theta_max 0.992
_diffrn_measurement_device_type 'Xcalibur, Atlas, Gemini ultra'
_diffrn_measurement_method '\w scans'
_diffrn_radiation_monochromator graphite
_diffrn_radiation_source 'fine-focus sealed tube'
_diffrn_radiation_type CuK\a
_diffrn_radiation_wavelength 1.54178
_diffrn_reflns_av_R_equivalents 0.0314
_diffrn_reflns_av_sigmaI/netI 0.0383
_diffrn_reflns_limit_h_max 9
_diffrn_reflns_limit_h_min -8
_diffrn_reflns_limit_k_max 10
_diffrn_reflns_limit_k_min -8
_diffrn_reflns_limit_l_max 15
_diffrn_reflns_limit_l_min -11
_diffrn_reflns_number 5686
_diffrn_reflns_theta_full 62.60
_diffrn_reflns_theta_max 62.60
_diffrn_reflns_theta_min 3.35
_diffrn_standards_number 5801
_exptl_absorpt_coefficient_mu 0.963
_exptl_absorpt_correction_T_max 0.9717
_exptl_absorpt_correction_T_min 0.9099
_exptl_absorpt_correction_type multi-scan
_exptl_crystal_colour colourless
_exptl_crystal_density_diffrn 1.483
_exptl_crystal_density_method 'not measured'
_exptl_crystal_description noodle
_exptl_crystal_F_000 432
_exptl_crystal_size_max 0.10
_exptl_crystal_size_mid 0.05
_exptl_crystal_size_min 0.03
_refine_diff_density_max 0.799
_refine_diff_density_min -0.362
_refine_diff_density_rms 0.056
_refine_ls_extinction_method none
_refine_ls_goodness_of_fit_ref 1.040
_refine_ls_hydrogen_treatment mixed
_refine_ls_matrix_type full
_refine_ls_number_parameters 286
_refine_ls_number_reflns 2918
_refine_ls_number_restraints 0
_refine_ls_restrained_S_all 1.040
_refine_ls_R_factor_all 0.0639
_refine_ls_R_factor_gt 0.0498
_refine_ls_shift/su_max 0.000
_refine_ls_shift/su_mean 0.000
_refine_ls_structure_factor_coef Fsqd
_refine_ls_weighting_details 'calc w=1/[\s^2^(Fo^2^)+(0.0653P)^2^+0.6634P] where P=(Fo^2^+2Fc^2^)/3'
_refine_ls_weighting_scheme calc
_refine_ls_wR_factor_gt 0.1245
_refine_ls_wR_factor_ref 0.1361
_reflns_number_gt 2348
_reflns_number_total 2918
_reflns_threshold_expression >2sigma(I)
_cod_data_source_file cg500327s_si_003.cif
_cod_data_source_block exp_5277
_cod_depositor_comments 'Adding full bibliography for 4510815--4510817.cif.'
_cod_original_cell_volume 925.88(13)
_cod_database_code 4510817

loop_
_symmetry_equiv_pos_as_xyz
'x, y, z'
'-x, -y, -z'

loop_
_atom_site_label
_atom_site_type_symbol
_atom_site_fract_x
_atom_site_fract_y
_atom_site_fract_z
_atom_site_U_iso_or_equiv
_atom_site_adp_type
_atom_site_occupancy
_atom_site_symmetry_multiplicity
_atom_site_calc_flag
_atom_site_refinement_flags
O2 O 0.7222(2) 0.5203(2) 0.80512(14) 0.0326(5) Uani 1 1 d .
N3 N 0.5998(3) 0.6375(3) 0.66859(17) 0.0288(5) Uani 1 1 d .
O3 O 0.4821(3) 0.7452(3) 0.53006(15) 0.0460(6) Uani 1 1 d .
N1 N 1.0202(3) 0.7489(3) 1.05745(19) 0.0291(5) Uani 1 1 d .
C15 C 0.8809(3) 0.7062(3) 1.09331(18) 0.0232(5) Uani 1 1 d .
N2 N 0.5657(3) 0.8010(3) 0.91994(16) 0.0312(5) Uani 1 1 d .
O1 O 0.3581(3) 0.7222(3) 1.00950(17) 0.0466(6) Uani 1 1 d .
C18 C 0.6084(3) 0.7021(3) 1.07790(19) 0.0246(6) Uani 1 1 d .
C20 C 0.7501(3) 0.7346(3) 1.03704(18) 0.0221(5) Uani 1 1 d .
C21 C 0.8620(3) 0.6421(3) 1.19019(19) 0.0278(6) Uani 1 1 d .
H21 H 0.9479 0.6198 1.2292 0.033 Uiso 1 1 calc R
C22 C 0.6239(3) 0.6414(3) 0.76745(19) 0.0269(6) Uani 1 1 d .
C23 C 0.4996(4) 0.9460(3) 0.7581(2) 0.0391(7) Uani 1 1 d .
H23A H 0.6138 0.9448 0.7388 0.047 Uiso 1 1 calc R
H23B H 0.4251 1.0479 0.7947 0.047 Uiso 1 1 calc R
C24 C 0.4283(4) 0.9365(3) 0.6628(2) 0.0313(6) Uani 1 1 d .
H24A H 0.3042 0.9730 0.6806 0.038 Uiso 1 1 calc R
H24B H 0.4499 1.0125 0.6132 0.038 Uiso 1 1 calc R
C25 C 0.5029(4) 0.7687(3) 0.6142(2) 0.0306(6) Uani 1 1 d .
C26 C 0.5887(4) 0.6407(3) 1.1747(2) 0.0293(6) Uani 1 1 d .
H26 H 0.4921 0.6205 1.2010 0.035 Uiso 1 1 calc R
C27 C 0.7185(4) 0.6106(3) 1.2303(2) 0.0296(6) Uani 1 1 d .
H27 H 0.7100 0.5688 1.2954 0.036 Uiso 1 1 calc R
C28 C 0.4928(4) 0.7390(3) 1.0031(2) 0.0306(6) Uani 1 1 d .
C29 C 0.5090(4) 0.8028(3) 0.8245(2) 0.0351(7) Uani 1 1 d .
H29 H 0.3923 0.8066 0.8404 0.042 Uiso 1 1 calc R
C30 C 0.7333(4) 0.7973(3) 0.93086(19) 0.0282(6) Uani 1 1 d .
H30A H 0.7327 0.9062 0.9239 0.034 Uiso 1 1 calc R
H30B H 0.8258 0.7233 0.8815 0.034 Uiso 1 1 calc R
H3 H 0.647(4) 0.536(4) 0.641(2) 0.041(9) Uiso 1 1 d .
H1A H 1.031(4) 0.769(4) 0.988(3) 0.043(9) Uiso 1 1 d .
H1B H 1.113(4) 0.680(4) 1.074(2) 0.040(9) Uiso 1 1 d .
O6 O 0.1110(3) 1.2795(2) 0.51398(13) 0.0309(5) Uani 1 1 d .
H6 H 0.0901 1.3685 0.5392 0.046 Uiso 1 1 calc R
O7 O -0.0578(3) 1.4412(2) 0.40721(14) 0.0353(5) Uani 1 1 d .
O4 O 0.2910(3) 0.7043(2) 0.39916(14) 0.0312(5) Uani 1 1 d .
H4 H 0.3443 0.7124 0.4419 0.047 Uiso 1 1 calc R
O5 O -0.0400(3) 1.0418(2) 0.15501(13) 0.0333(5) Uani 1 1 d .
H5 H -0.0057 0.9518 0.1273 0.050 Uiso 1 1 calc R
C5 C 0.0269(3) 1.0230(3) 0.24191(18) 0.0243(6) Uani 1 1 d .
C8 C 0.0617(3) 1.1514(3) 0.38280(18) 0.0227(5) Uani 1 1 d .
C10 C 0.1277(3) 0.8691(3) 0.27742(19) 0.0250(6) Uani 1 1 d .
H10 H 0.1504 0.7741 0.2420 0.030 Uiso 1 1 calc R
C11 C 0.1631(3) 0.9989(3) 0.41900(18) 0.0230(5) Uani 1 1 d .
H11 H 0.2094 0.9914 0.4777 0.028 Uiso 1 1 calc R
C12A C -0.0078(3) 1.1646(3) 0.29512(18) 0.0240(6) Uani 1 1 d .
H12 H -0.0770 1.2673 0.2724 0.029 Uiso 1 1 calc R
C14 C 0.1940(3) 0.8586(3) 0.36606(18) 0.0242(6) Uani 1 1 d .
C19 C 0.0318(3) 1.3035(3) 0.43593(18) 0.0245(6) Uani 1 1 d .

loop_
_atom_site_aniso_label
_atom_site_aniso_U_11
_atom_site_aniso_U_22
_atom_site_aniso_U_33
_atom_site_aniso_U_23
_atom_site_aniso_U_13
_atom_site_aniso_U_12
O2 0.0411(11) 0.0234(9) 0.0364(11) 0.0043(8) -0.0215(9) -0.0110(9)
N3 0.0364(13) 0.0233(12) 0.0280(12) -0.0014(9) -0.0155(10) -0.0094(10)
O3 0.0529(14) 0.0500(13) 0.0316(11) -0.0050(9) -0.0252(10) -0.0101(11)
N1 0.0263(13) 0.0350(13) 0.0296(14) -0.0013(10) -0.0073(10) -0.0151(11)
C15 0.0255(13) 0.0193(12) 0.0255(13) -0.0028(10) -0.0068(10) -0.0084(11)
N2 0.0368(13) 0.0309(12) 0.0260(12) -0.0028(9) -0.0174(10) -0.0087(11)
O1 0.0339(12) 0.0604(14) 0.0574(14) 0.0103(11) -0.0252(10) -0.0256(11)
C18 0.0245(14) 0.0218(12) 0.0287(14) -0.0011(10) -0.0090(11) -0.0086(11)
C20 0.0282(14) 0.0177(12) 0.0214(12) -0.0008(10) -0.0095(10) -0.0082(11)
C21 0.0300(15) 0.0257(13) 0.0267(14) 0.0009(11) -0.0134(11) -0.0069(12)
C22 0.0321(15) 0.0255(13) 0.0287(14) 0.0018(11) -0.0146(12) -0.0137(12)
C23 0.0482(18) 0.0308(15) 0.0318(15) 0.0009(12) -0.0135(13) -0.0074(14)
C24 0.0327(15) 0.0282(14) 0.0280(14) 0.0052(11) -0.0115(12) -0.0058(12)
C25 0.0304(15) 0.0353(15) 0.0269(14) 0.0003(12) -0.0122(11) -0.0114(12)
C26 0.0288(14) 0.0277(14) 0.0330(15) 0.0040(11) -0.0060(11) -0.0135(12)
C27 0.0355(16) 0.0265(14) 0.0256(14) 0.0059(11) -0.0093(12) -0.0106(12)
C28 0.0314(16) 0.0285(14) 0.0335(15) -0.0002(11) -0.0133(12) -0.0107(12)
C29 0.0431(17) 0.0315(15) 0.0303(15) 0.0008(12) -0.0177(13) -0.0104(13)
C30 0.0351(15) 0.0277(14) 0.0213(13) -0.0004(11) -0.0077(11) -0.0111(12)
O6 0.0452(12) 0.0215(9) 0.0282(10) -0.0009(8) -0.0203(9) -0.0102(9)
O7 0.0529(13) 0.0218(10) 0.0311(10) -0.0001(8) -0.0222(9) -0.0094(9)
O4 0.0446(12) 0.0207(9) 0.0300(10) 0.0013(7) -0.0213(9) -0.0092(8)
O5 0.0508(13) 0.0261(10) 0.0291(10) 0.0018(8) -0.0240(9) -0.0150(9)
C5 0.0283(14) 0.0276(13) 0.0226(13) 0.0028(10) -0.0109(11) -0.0147(11)
C8 0.0267(13) 0.0217(12) 0.0199(12) 0.0013(10) -0.0044(10) -0.0102(11)
C10 0.0302(14) 0.0234(13) 0.0257(13) -0.0025(10) -0.0089(11) -0.0133(11)
C11 0.0261(13) 0.0264(13) 0.0187(12) -0.0007(10) -0.0075(10) -0.0113(11)
C12A 0.0278(14) 0.0216(13) 0.0238(13) 0.0056(10) -0.0104(11) -0.0099(11)
C14 0.0270(14) 0.0224(13) 0.0235(13) 0.0024(10) -0.0087(10) -0.0090(11)
C19 0.0306(14) 0.0245(13) 0.0190(12) 0.0013(10) -0.0075(11) -0.0108(12)

loop_
_atom_type_symbol
_atom_type_description
_atom_type_scat_dispersion_real
_atom_type_scat_dispersion_imag
_atom_type_scat_source
C C 0.0181 0.0091 'International Tables Vol C Tables 4.2.6.8 and 6.1.1.4'
H H 0.0000 0.0000 'International Tables Vol C Tables 4.2.6.8 and 6.1.1.4'
N N 0.0311 0.0180 'International Tables Vol C Tables 4.2.6.8 and 6.1.1.4'
O O 0.0492 0.0322 'International Tables Vol C Tables 4.2.6.8 and 6.1.1.4'

loop_
_geom_angle_atom_site_label_1
_geom_angle_atom_site_label_2
_geom_angle_atom_site_label_3
_geom_angle
C25 N3 C22 126.7(2)
C25 N3 H3 119(2)
C22 N3 H3 114(2)
C15 N1 H1A 113(2)
C15 N1 H1B 112(2)
H1A N1 H1B 112(3)
C21 C15 C20 116.8(2)
C21 C15 N1 120.9(2)
C20 C15 N1 122.1(2)
C28 N2 C29 117.6(2)
C28 N2 C30 113.0(2)
C29 N2 C30 125.1(2)
C20 C18 C26 122.7(2)
C20 C18 C28 109.6(2)
C26 C18 C28 127.7(2)
C18 C20 C15 120.5(2)
C18 C20 C30 109.3(2)
C15 C20 C30 130.2(2)
C27 C21 C15 122.0(2)
C27 C21 H21 119.0
C15 C21 H21 119.0
O2 C22 N3 120.8(2)
O2 C22 C29 124.3(2)
N3 C22 C29 114.8(2)
C29 C23 C24 109.6(2)
C29 C23 H23A 109.8
C24 C23 H23A 109.8
C29 C23 H23B 109.8
C24 C23 H23B 109.8
H23A C23 H23B 108.2
C25 C24 C23 115.0(2)
C25 C24 H24A 108.5
C23 C24 H24A 108.5
C25 C24 H24B 108.5
C23 C24 H24B 108.5
H24A C24 H24B 107.5
O3 C25 N3 119.6(2)
O3 C25 C24 123.0(2)
N3 C25 C24 117.4(2)
C27 C26 C18 117.1(3)
C27 C26 H26 121.4
C18 C26 H26 121.4
C26 C27 C21 120.9(2)
C26 C27 H27 119.6
C21 C27 H27 119.6
O1 C28 N2 124.9(2)
O1 C28 C18 129.3(3)
N2 C28 C18 105.8(2)
N2 C29 C23 115.4(2)
N2 C29 C22 109.2(2)
C23 C29 C22 110.4(2)
N2 C29 H29 107.1
C23 C29 H29 107.1
C22 C29 H29 107.1
N2 C30 C20 102.0(2)
N2 C30 H30A 111.4
C20 C30 H30A 111.4
N2 C30 H30B 111.4
C20 C30 H30B 111.4
H30A C30 H30B 109.2
C19 O6 H6 109.5
C14 O4 H4 109.5
C5 O5 H5 109.5
O5 C5 C12A 117.4(2)
O5 C5 C10 122.5(2)
C12A C5 C10 120.2(2)
C12A C8 C11 121.3(2)
C12A C8 C19 118.9(2)
C11 C8 C19 119.8(2)
C14 C10 C5 119.6(2)
C14 C10 H10 120.2
C5 C10 H10 120.2
C14 C11 C8 118.7(2)
C14 C11 H11 120.7
C8 C11 H11 120.7
C5 C12A C8 119.3(2)
C5 C12A H12 120.4
C8 C12A H12 120.4
O4 C14 C11 121.3(2)
O4 C14 C10 117.8(2)
C11 C14 C10 120.9(2)
O7 C19 O6 123.2(2)
O7 C19 C8 122.2(2)
O6 C19 C8 114.6(2)

loop_
_geom_bond_atom_site_label_1
_geom_bond_atom_site_label_2
_geom_bond_distance
O2 C22 1.210(3)
N3 C25 1.377(3)
N3 C22 1.382(3)
N3 H3 0.90(3)
O3 C25 1.218(3)
N1 C15 1.407(4)
N1 H1A 0.93(3)
N1 H1B 0.84(3)
C15 C21 1.395(4)
C15 C20 1.397(3)
N2 C28 1.381(4)
N2 C29 1.446(3)
N2 C30 1.468(4)
O1 C28 1.222(3)
C18 C20 1.386(4)
C18 C26 1.386(4)
C18 C28 1.467(4)
C20 C30 1.504(3)
C21 C27 1.393(4)
C21 H21 0.9300
C22 C29 1.526(4)
C23 C29 1.494(4)
C23 C24 1.535(4)
C23 H23A 0.9700
C23 H23B 0.9700
C24 C25 1.502(4)
C24 H24A 0.9700
C24 H24B 0.9700
C26 C27 1.381(4)
C26 H26 0.9300
C27 H27 0.9300
C29 H29 0.9800
C30 H30A 0.9700
C30 H30B 0.9700
O6 C19 1.309(3)
O6 H6 0.8200
O7 C19 1.230(3)
O4 C14 1.376(3)
O4 H4 0.8200
O5 C5 1.362(3)
O5 H5 0.8200
C5 C12A 1.386(4)
C5 C10 1.394(3)
C8 C12A 1.389(3)
C8 C11 1.390(3)
C8 C19 1.479(3)
C10 C14 1.390(3)
C10 H10 0.9300
C11 C14 1.383(3)
C11 H11 0.9300
C12A H12 0.9300

loop_
_geom_hbond_atom_site_label_D
_geom_hbond_atom_site_label_H
_geom_hbond_atom_site_label_A
_geom_hbond_distance_DH
_geom_hbond_distance_HA
_geom_hbond_distance_DA
_geom_hbond_angle_DHA
_geom_hbond_site_symmetry_A
N3 H3 O4 0.90(3) 2.07(3) 2.949(3) 166(3) 2_666
N1 H1A O5 0.93(3) 2.49(4) 3.324(3) 150(3) 2_676
N1 H1B O1 0.84(3) 2.31(3) 2.788(3) 116(3) 1_655
N1 H1B O2 0.84(3) 2.49(3) 3.251(3) 152(3) 2_767
O6 H6 O7 0.82 1.78 2.601(2) 176.7 2_586
O4 H4 O3 0.82 1.93 2.749(3) 172.9 .
O5 H5 N1 0.82 2.00 2.809(3) 166.7 1_454

loop_
_geom_torsion_atom_site_label_1
_geom_torsion_atom_site_label_2
_geom_torsion_atom_site_label_3
_geom_torsion_atom_site_label_4
_geom_torsion
C26 C18 C20 C15 -0.1(4)
C28 C18 C20 C15 -178.8(2)
C26 C18 C20 C30 179.2(2)
C28 C18 C20 C30 0.4(3)
C21 C15 C20 C18 1.0(3)
N1 C15 C20 C18 -175.2(2)
C21 C15 C20 C30 -178.1(2)
N1 C15 C20 C30 5.7(4)
C20 C15 C21 C27 -1.2(4)
N1 C15 C21 C27 175.0(2)
C25 N3 C22 O2 -174.6(3)
C25 N3 C22 C29 9.6(4)
C29 C23 C24 C25 -44.1(4)
C22 N3 C25 O3 -174.4(3)
C22 N3 C25 C24 6.1(4)
C23 C24 C25 O3 -167.6(3)
C23 C24 C25 N3 11.9(4)
C20 C18 C26 C27 -0.6(4)
C28 C18 C26 C27 177.9(2)
C18 C26 C27 C21 0.3(4)
C15 C21 C27 C26 0.6(4)
C29 N2 C28 O1 -18.4(4)
C30 N2 C28 O1 -176.3(3)
C29 N2 C28 C18 162.2(2)
C30 N2 C28 C18 4.2(3)
C20 C18 C28 O1 177.8(3)
C26 C18 C28 O1 -0.9(5)
C20 C18 C28 N2 -2.8(3)
C26 C18 C28 N2 178.5(2)
C28 N2 C29 C23 144.9(3)
C30 N2 C29 C23 -60.1(4)
C28 N2 C29 C22 -90.0(3)
C30 N2 C29 C22 65.0(3)
C24 C23 C29 N2 -176.9(2)
C24 C23 C29 C22 58.7(3)
O2 C22 C29 N2 13.7(4)
N3 C22 C29 N2 -170.7(2)
O2 C22 C29 C23 141.7(3)
N3 C22 C29 C23 -42.7(3)
C28 N2 C30 C20 -3.9(3)
C29 N2 C30 C20 -159.9(2)
C18 C20 C30 N2 2.0(3)
C15 C20 C30 N2 -178.9(2)
O5 C5 C10 C14 179.2(2)
C12A C5 C10 C14 -0.5(4)
C12A C8 C11 C14 -0.2(4)
C19 C8 C11 C14 -177.8(2)
O5 C5 C12A C8 -178.3(2)
C10 C5 C12A C8 1.3(4)
C11 C8 C12A C5 -1.0(4)
C19 C8 C12A C5 176.6(2)
C8 C11 C14 O4 -178.9(2)
C8 C11 C14 C10 1.1(4)
C5 C10 C14 O4 179.2(2)
C5 C10 C14 C11 -0.8(4)
C12A C8 C19 O7 2.8(4)
C11 C8 C19 O7 -179.5(2)
C12A C8 C19 O6 -175.9(2)
C11 C8 C19 O6 1.8(4)
